data_7250524
loop_
_publ_author_name
'Sundaresan, Sriram'
'M\"uller, Julia'
'Carrella, Luca M.'
'Rentschler, Eva'

_publ_section_title
;
 Elucidating substituent effects in magnetic properties of redox active
 cobalt complexes and testing them as potential catalysts for HER
;
_journal_issue 24
_journal_name_full 'RSC Advances'
_journal_page_first 19287
_journal_page_last 19294
_journal_paper_doi 10.1039/D5RA01958C
_journal_volume 15
_journal_year 2025
_chemical_formula_moiety 'C23 H16 Cl4 Co N2 O4, C6 H16 N'
_chemical_formula_sum 'C29 H32 Cl4 Co N3 O4'
_chemical_formula_weight 687.30
_space_group_crystal_system monoclinic
_space_group_IT_number 15
_space_group_name_Hall '-C 2yc'
_space_group_name_H-M_alt 'C 1 2/c 1'
_atom_sites_solution_hydrogens mixed
_audit_creation_date 2023-10-16
_audit_creation_method
;
Olex2 1.3
(compiled 2020.11.12 svn.r5f609507 for OlexSys, GUI svn.r6408)
;
_audit_update_record
;
2025-01-07 deposited with the CCDC.	2025-05-19 downloaded from the CCDC.
;
_cell_angle_alpha 90
_cell_angle_beta 97.922(15)
_cell_angle_gamma 90
_cell_formula_units_Z 8
_cell_length_a 21.235(5)
_cell_length_b 19.690(2)
_cell_length_c 14.657(3)
_cell_measurement_reflns_used 22969
_cell_measurement_temperature 120
_cell_measurement_theta_max 28.43
_cell_measurement_theta_min 2.50
_cell_volume 6070(2)
_computing_cell_refinement
;
X-Area Recipe 1.37.0.0 (STOE, 2021)
;
_computing_data_collection
;
X-Area WinXpose 2.0.25.0 (STOE, 2022)
;
_computing_data_reduction
;
X-Area Integrate 2.5.3.0 (STOE, 2021)
X-Area LANA 2.7.5.0 (STOE, 2022)
;
_computing_molecular_graphics 'Olex2 1.3 (Dolomanov et al., 2009)'
_computing_publication_material
;
STOE & Cie GmbH, X-Area, software package for collecting single-crystal or
multi-domain crystal data on STOE area-detector diffractometers, for image 
processing, for the correction and scaling of reflection intensities and 
for outlier rejection, version 2.1, Darmstadt 2022
;
_computing_structure_refinement 'SHELXL 2018/3 (Sheldrick, 2015)'
_diffrn_ambient_temperature 120
_diffrn_detector 'image plate (34 cm diameter)'
_diffrn_detector_area_resol_mean 6.67
_diffrn_detector_type 'STOE Imaging Plate'
_diffrn_measured_fraction_theta_full 0.998
_diffrn_measured_fraction_theta_max 0.989
_diffrn_measurement_details
;
 152 frames, detector distance = 70 mm
;
_diffrn_measurement_device '2-circle diffractometer'
_diffrn_measurement_device_type 'STOE IPDS 2T'
_diffrn_measurement_method 'rotation method, \w scans'
_diffrn_radiation_collimation '0.5 mm diameter, monocapillary'
_diffrn_radiation_monochromator 'plane graphite'
_diffrn_radiation_polarisn_norm 0
_diffrn_radiation_probe x-ray
_diffrn_radiation_type 'Mo K\a'
_diffrn_radiation_wavelength 0.71073
_diffrn_reflns_av_R_equivalents 0.0314
_diffrn_reflns_av_unetI/netI 0.0321
_diffrn_reflns_Laue_measured_fraction_full 0.998
_diffrn_reflns_Laue_measured_fraction_max 0.989
_diffrn_reflns_limit_h_max 27
_diffrn_reflns_limit_h_min -27
_diffrn_reflns_limit_k_max 25
_diffrn_reflns_limit_k_min -24
_diffrn_reflns_limit_l_max 17
_diffrn_reflns_limit_l_min -19
_diffrn_reflns_number 16349
_diffrn_reflns_point_group_measured_fraction_full 0.998
_diffrn_reflns_point_group_measured_fraction_max 0.989
_diffrn_reflns_theta_full 25.242
_diffrn_reflns_theta_max 27.948
_diffrn_reflns_theta_min 2.500
_diffrn_source 'sealed X-ray tube, 12 x 0.4 mm long-fine focus'
_diffrn_source_current 40
_diffrn_source_power 2.000
_diffrn_source_voltage 50
_exptl_absorpt_coefficient_mu 0.957
_exptl_absorpt_correction_T_max 0.6601
_exptl_absorpt_correction_T_min 0.3038
_exptl_absorpt_correction_type multi-scan
_exptl_absorpt_process_details
;
STOE X-Red32, absorption correction by Gaussian integration, analogous to
P. Coppens in: F. R. Ahmed (Editor), "Crystallographic Computing", Munksgaard,
Copenhagen (1970), 255 - 270. Afterwards scaling of reflection intensities was
performed within STOE LANA. J. Koziskova, F. Hahn, J. Richter, J. Kozisek, Acta
Chimica Slovaca, vol. 9, no. 2, 2016, pp. 136 - 140.
Finally a spherical absorption correction was done within STOE LANA.
;
_exptl_crystal_colour black
_exptl_crystal_colour_primary black
_exptl_crystal_density_diffrn 1.504
_exptl_crystal_density_method 'not measured'
_exptl_crystal_description block
_exptl_crystal_F_000 2832
_exptl_crystal_size_max 0.65
_exptl_crystal_size_mid 0.357
_exptl_crystal_size_min 0.2
_exptl_crystal_size_rad 0.150
_refine_diff_density_max 0.814
_refine_diff_density_min -0.828
_refine_diff_density_rms 0.088
_refine_ls_extinction_method none
_refine_ls_goodness_of_fit_ref 1.067
_refine_ls_hydrogen_treatment mixed
_refine_ls_matrix_type full
_refine_ls_number_parameters 377
_refine_ls_number_reflns 7216
_refine_ls_number_restraints 0
_refine_ls_restrained_S_all 1.067
_refine_ls_R_factor_all 0.0699
_refine_ls_R_factor_gt 0.0506
_refine_ls_shift/su_max 0.000
_refine_ls_shift/su_mean 0.000
_refine_ls_structure_factor_coef Fsqd
_refine_ls_weighting_details 'w=1/[\s^2^(Fo^2^)+(0.0574P)^2^+16.3270P] where P=(Fo^2^+2Fc^2^)/3'
_refine_ls_weighting_scheme calc
_refine_ls_wR_factor_gt 0.1189
_refine_ls_wR_factor_ref 0.1322
_reflns_d_resolution_high 0.757
_reflns_d_resolution_low 8.152
_reflns_Friedel_coverage 0.000
_reflns_limit_h_max 27
_reflns_limit_h_min -27
_reflns_limit_k_max 25
_reflns_limit_k_min -24
_reflns_limit_l_max 17
_reflns_limit_l_min -19
_reflns_number_gt 5673
_reflns_number_total 7216
_reflns_threshold_expression 'I > 2\s(I)'
_cod_data_source_file d5ra01958c2.cif
_cod_data_source_block sus-jm-059
_cod_original_cell_volume 6070.0(18)
_cod_database_code 7250524
_shelx_shelxl_version_number 2018/3
_shelx_space_group_comment
;
The symmetry employed for this shelxl refinement is uniquely defined
by the following loop, which should always be used as a source of
symmetry information in preference to the above space-group names.
They are only intended as comments.
;
_olex2_refinement_description
;
1. Fixed Uiso
 At 1.2 times of:
  All C(H) groups, All C(H,H) groups
 At 1.5 times of:
  All C(H,H,H) groups
2.a Secondary CH2 refined with riding coordinates:
 C10(H10A,H10B), C9(H9A,H9B), C24(H24A,H24B), C26(H26A,H26B), C8(H8A,H8B),
 C28(H28A,H28B)
2.b Aromatic/amide H refined with riding coordinates:
 C7(H7), C13(H13), C2(H2), C3(H3), C16(H16), C11(H11), C15(H15), C14(H14),
 C4(H4), C5(H5)
2.c Idealised Me refined as rotating group:
 C25(H25A,H25B,H25C), C27(H27A,H27B,H27C), C29(H29A,H29B,H29C)
;
_olex2_submission_special_instructions 'No special instructions were received'
_stoe_detector_distance '70.0 mm'
_stoe_detector_pixelsize_x '0.150 mm'
_stoe_detector_pixelsize_y '0.150 mm'
_stoe_detector_size_x '21.6 cm'
_stoe_detector_size_y '21.6 cm'
_stoe_evaluation_integration_a 8.0
_stoe_evaluation_integration_b 0.0
_stoe_evaluation_integration_ems 0.012
_stoe_evaluation_lana_bis_l_even_max -
_stoe_evaluation_lana_bis_l_odd_max -
_stoe_evaluation_lana_bos_l_even_max 4
_stoe_evaluation_lana_bos_l_odd_max 1
_stoe_evaluation_lana_completeness 98.1
_stoe_evaluation_lana_dxs_max_order -
_stoe_evaluation_lana_dys_max_order -
_stoe_evaluation_lana_fs_max_order 3
_stoe_evaluation_lana_max_2theta_available 56.1
_stoe_evaluation_lana_max_2theta_desired 56.1
_stoe_evaluation_lana_mean_redundancy 2.2
_stoe_evaluation_lana_number_refls_after_or 16683
_stoe_evaluation_lana_number_refls_outliers 5027
_stoe_evaluation_lana_number_refls_total 21710
_stoe_evaluation_lana_number_refls_unique 7419
_stoe_evaluation_lana_number_refls_written 16683
_stoe_evaluation_lana_or_c1 0.035
_stoe_evaluation_lana_or_c2 0
_stoe_evaluation_lana_or_c3 0
_stoe_evaluation_lana_or_c4 0.7
_stoe_evaluation_lana_point_group 2/m
_stoe_evaluation_lana_table
;
#----------------------------------------------------------------------------
2Theta           7.3   13.1   18.9   24.7   30.5   36.3   42.1   47.9   53.7
#----------------------------------------------------------------------------
<Resolution>    4.88   3.00   2.12   1.64   1.34   1.14   0.99   0.87   0.79
N(total)         131    459    905   1531   2248   3066   3910   4762   4698
<Redundancy>     2.2    2.2    2.3    2.3    2.3    2.3    2.2    2.2    2.2
Complet. [%%]    92.2   98.1   99.0   99.6  100.0  100.0  100.0  100.0   92.8
<I/sigma>      299.9  143.3  103.2   67.2   44.9   26.6   14.2    9.3    5.3
R(int)         0.019  0.020  0.021  0.023  0.026  0.030  0.045  0.063  0.097
#----------------------------------------------------------------------------
;
_stoe_measurement_identifier SUS-JM-059
_stoe_measurement_max_exposure_per_frame '30.0 s'
_stoe_measurement_mean_exposure_per_frame '30.0 s'
_stoe_measurement_min_exposure_per_frame '30.0 s'
_stoe_measurement_total_exposure_time '76 min'
_stoe_measurement_total_frame_number 152
_stoe_measurement_total_run_number 1
_stoe_measurement_tube_power '2.0 kW'

loop_
_space_group_symop_operation_xyz
'x, y, z'
'-x, y, -z+1/2'
'x+1/2, y+1/2, z'
'-x+1/2, y+1/2, -z+1/2'
'-x, -y, -z'
'x, -y, z-1/2'
'-x+1/2, -y+1/2, -z'
'x+1/2, -y+1/2, z-1/2'

loop_
_atom_site_label
_atom_site_type_symbol
_atom_site_fract_x
_atom_site_fract_y
_atom_site_fract_z
_atom_site_U_iso_or_equiv
_atom_site_adp_type
_atom_site_occupancy
_atom_site_site_symmetry_order
_atom_site_calc_flag
_atom_site_refinement_flags_posn
_atom_site_refinement_flags_adp
_atom_site_refinement_flags_occupancy
_atom_site_disorder_assembly
_atom_site_disorder_group
Co1 Co 0.17894(2) 0.25419(2) 0.28958(3) 0.02839(11) Uani 1 1 d . . . . .
Cl1 Cl 0.06594(3) 0.15652(4) 0.00822(5) 0.03624(17) Uani 1 1 d . . . . .
Cl3 Cl 0.02254(4) 0.42515(4) -0.06028(5) 0.03831(18) Uani 1 1 d . . . . .
Cl4 Cl 0.10925(4) 0.45922(4) 0.12554(6) 0.0437(2) Uani 1 1 d . . . . .
Cl2 Cl -0.00155(4) 0.27232(4) -0.11786(6) 0.04161(19) Uani 1 1 d . . . . .
N1 N 0.21022(11) 0.30222(12) 0.39942(17) 0.0309(5) Uani 1 1 d . . . . .
O4 O 0.16179(9) 0.33752(10) 0.22689(14) 0.0300(4) Uani 1 1 d . . . . .
O2 O 0.19942(9) 0.16968(10) 0.34837(15) 0.0325(4) Uani 1 1 d . . . . .
O3 O 0.14429(9) 0.20962(10) 0.17779(14) 0.0301(4) Uani 1 1 d . . . . .
O1 O 0.26004(10) 0.25236(10) 0.24440(14) 0.0314(4) Uani 1 1 d . . . . .
N3 N 0.28910(13) 0.13413(14) 0.15428(19) 0.0364(6) Uani 1 1 d . . . . .
H3A H 0.275(2) 0.169(2) 0.178(3) 0.057(12) Uiso 1 1 d . . . . .
N2 N 0.09578(12) 0.25492(13) 0.32645(17) 0.0325(5) Uani 1 1 d . . . . .
C23 C 0.12566(13) 0.32529(15) 0.1479(2) 0.0290(6) Uani 1 1 d . . . . .
C18 C 0.11613(13) 0.25602(14) 0.1212(2) 0.0295(6) Uani 1 1 d . . . . .
C10 C 0.06786(15) 0.32105(16) 0.3464(2) 0.0370(7) Uani 1 1 d . . . . .
H10A H 0.024350 0.314247 0.361834 0.044 Uiso 1 1 calc R U . . .
H10B H 0.065104 0.350689 0.291449 0.044 Uiso 1 1 calc R U . . .
C7 C 0.26521(14) 0.33106(15) 0.4148(2) 0.0323(6) Uani 1 1 d . . . . .
H7 H 0.275127 0.354174 0.471820 0.039 Uiso 1 1 calc R U . . .
C9 C 0.10982(16) 0.35499(18) 0.4281(3) 0.0439(8) Uani 1 1 d . . . . .
H9A H 0.125239 0.399059 0.407322 0.053 Uiso 1 1 calc R U . . .
H9B H 0.083411 0.364435 0.477239 0.053 Uiso 1 1 calc R U . . .
C22 C 0.09562(14) 0.37596(15) 0.0917(2) 0.0322(6) Uani 1 1 d . . . . .
C19 C 0.07773(14) 0.24101(15) 0.0388(2) 0.0317(6) Uani 1 1 d . . . . .
C21 C 0.05712(14) 0.36039(15) 0.0087(2) 0.0313(6) Uani 1 1 d . . . . .
C17 C 0.15739(15) 0.12132(16) 0.3548(2) 0.0334(6) Uani 1 1 d . . . . .
C24 C 0.23974(16) 0.08238(17) 0.1696(3) 0.0421(7) Uani 1 1 d . . . . .
H24A H 0.198376 0.096651 0.135477 0.051 Uiso 1 1 calc R U . . .
H24B H 0.235284 0.081638 0.235982 0.051 Uiso 1 1 calc R U . . .
C13 C 0.04871(17) 0.07879(18) 0.3560(3) 0.0460(8) Uani 1 1 d . . . . .
H13 H 0.004305 0.087124 0.351038 0.055 Uiso 1 1 calc R U . . .
C2 C 0.35719(14) 0.30139(15) 0.2160(2) 0.0321(6) Uani 1 1 d . . . . .
H2 H 0.355017 0.276712 0.159997 0.039 Uiso 1 1 calc R U . . .
C20 C 0.04806(14) 0.29292(15) -0.0175(2) 0.0320(6) Uani 1 1 d . . . . .
C6 C 0.31322(14) 0.33174(15) 0.3538(2) 0.0317(6) Uani 1 1 d . . . . .
C3 C 0.40863(14) 0.34342(16) 0.2422(2) 0.0351(6) Uani 1 1 d . . . . .
H3 H 0.440780 0.347687 0.203406 0.042 Uiso 1 1 calc R U . . .
C16 C 0.17883(16) 0.05493(17) 0.3749(2) 0.0403(7) Uani 1 1 d . . . . .
H16 H 0.223194 0.045882 0.384033 0.048 Uiso 1 1 calc R U . . .
C11 C 0.06522(14) 0.20078(17) 0.3419(2) 0.0357(6) Uani 1 1 d . . . . .
H11 H 0.022046 0.206049 0.350958 0.043 Uiso 1 1 calc R U . . .
C15 C 0.13660(19) 0.00250(18) 0.3817(3) 0.0505(9) Uani 1 1 d . . . . .
H15 H 0.152478 -0.042238 0.393285 0.061 Uiso 1 1 calc R U . . .
C26 C 0.35365(15) 0.11942(17) 0.2074(2) 0.0408(7) Uani 1 1 d . . . . .
H26A H 0.368298 0.074539 0.188351 0.049 Uiso 1 1 calc R U . . .
H26B H 0.384191 0.153959 0.191412 0.049 Uiso 1 1 calc R U . . .
C1 C 0.30763(13) 0.29423(14) 0.2709(2) 0.0293(6) Uani 1 1 d . . . . .
C8 C 0.16683(15) 0.31247(17) 0.4682(2) 0.0368(7) Uani 1 1 d . . . . .
H8A H 0.189708 0.335689 0.522917 0.044 Uiso 1 1 calc R U . . .
H8B H 0.152060 0.267874 0.488176 0.044 Uiso 1 1 calc R U . . .
C12 C 0.09038(15) 0.13314(16) 0.3467(2) 0.0360(7) Uani 1 1 d . . . . .
C14 C 0.07130(18) 0.01364(19) 0.3720(3) 0.0527(9) Uani 1 1 d . . . . .
H14 H 0.042788 -0.023017 0.376431 0.063 Uiso 1 1 calc R U . . .
C28 C 0.29655(16) 0.14451(18) 0.0555(2) 0.0424(7) Uani 1 1 d . . . . .
H28A H 0.314558 0.102658 0.032037 0.051 Uiso 1 1 calc R U . . .
H28B H 0.327401 0.181686 0.051326 0.051 Uiso 1 1 calc R U . . .
C25 C 0.2544(2) 0.01121(19) 0.1399(3) 0.0582(10) Uani 1 1 d . . . . .
H25A H 0.259684 0.011433 0.074554 0.087 Uiso 1 1 calc R U . . .
H25B H 0.219260 -0.019121 0.149377 0.087 Uiso 1 1 calc R U . . .
H25C H 0.293664 -0.004799 0.176566 0.087 Uiso 1 1 calc R U . . .
C4 C 0.41398(15) 0.37951(16) 0.3242(2) 0.0377(7) Uani 1 1 d . . . . .
H4 H 0.449559 0.408172 0.341874 0.045 Uiso 1 1 calc R U . . .
C27 C 0.35407(17) 0.11941(18) 0.3097(2) 0.0449(8) Uani 1 1 d . . . . .
H27A H 0.338666 0.163318 0.329084 0.067 Uiso 1 1 calc R U . . .
H27B H 0.397502 0.111782 0.340327 0.067 Uiso 1 1 calc R U . . .
H27C H 0.326302 0.083122 0.326697 0.067 Uiso 1 1 calc R U . . .
C5 C 0.36695(14) 0.37318(16) 0.3798(2) 0.0359(7) Uani 1 1 d . . . . .
H5 H 0.370766 0.397121 0.436579 0.043 Uiso 1 1 calc R U . . .
C29 C 0.23558(18) 0.1615(2) -0.0052(3) 0.0537(9) Uani 1 1 d . . . . .
H29A H 0.244783 0.172657 -0.067200 0.081 Uiso 1 1 calc R U . . .
H29B H 0.215418 0.200561 0.020427 0.081 Uiso 1 1 calc R U . . .
H29C H 0.206836 0.122383 -0.008484 0.081 Uiso 1 1 calc R U . . .

loop_
_atom_site_aniso_label
_atom_site_aniso_U_11
_atom_site_aniso_U_22
_atom_site_aniso_U_33
_atom_site_aniso_U_23
_atom_site_aniso_U_13
_atom_site_aniso_U_12
Co1 0.02493(19) 0.0292(2) 0.0297(2) 0.00024(15) -0.00114(15) -0.00014(14)
Cl1 0.0327(4) 0.0323(3) 0.0415(4) -0.0067(3) -0.0031(3) -0.0006(3)
Cl3 0.0381(4) 0.0369(4) 0.0370(4) 0.0013(3) -0.0053(3) 0.0079(3)
Cl4 0.0529(5) 0.0290(3) 0.0443(4) -0.0031(3) -0.0106(4) 0.0032(3)
Cl2 0.0386(4) 0.0427(4) 0.0384(4) -0.0090(3) -0.0130(3) 0.0073(3)
N1 0.0285(12) 0.0328(12) 0.0298(12) 0.0008(10) -0.0013(10) 0.0006(10)
O4 0.0287(10) 0.0306(10) 0.0288(10) -0.0019(8) -0.0028(8) -0.0007(8)
O2 0.0284(10) 0.0317(10) 0.0353(11) 0.0028(8) -0.0027(8) -0.0014(8)
O3 0.0279(10) 0.0288(10) 0.0322(11) -0.0004(8) -0.0011(8) 0.0003(8)
O1 0.0285(10) 0.0308(10) 0.0338(11) -0.0023(8) 0.0008(8) -0.0017(8)
N3 0.0343(14) 0.0344(13) 0.0387(15) -0.0071(11) -0.0007(11) 0.0010(11)
N2 0.0273(12) 0.0393(13) 0.0296(12) 0.0003(10) -0.0010(10) 0.0021(10)
C23 0.0248(13) 0.0311(14) 0.0304(14) -0.0011(11) 0.0021(11) -0.0015(11)
C18 0.0232(13) 0.0322(14) 0.0322(14) -0.0010(11) 0.0009(11) -0.0004(11)
C10 0.0322(15) 0.0385(16) 0.0405(17) 0.0021(13) 0.0054(13) 0.0090(13)
C7 0.0326(15) 0.0327(14) 0.0294(14) -0.0010(11) -0.0030(12) 0.0013(11)
C9 0.0327(16) 0.0463(18) 0.052(2) -0.0113(15) 0.0026(14) 0.0044(14)
C22 0.0313(14) 0.0298(14) 0.0346(15) -0.0015(12) 0.0018(12) 0.0017(11)
C19 0.0259(13) 0.0308(14) 0.0375(16) -0.0033(12) 0.0014(12) -0.0006(11)
C21 0.0282(14) 0.0327(14) 0.0321(15) -0.0004(12) 0.0009(11) 0.0061(11)
C17 0.0345(15) 0.0347(15) 0.0290(15) -0.0004(11) -0.0024(12) -0.0049(12)
C24 0.0331(16) 0.0407(17) 0.052(2) -0.0025(15) 0.0049(14) -0.0043(13)
C13 0.0361(17) 0.0495(19) 0.050(2) -0.0007(16) -0.0028(15) -0.0104(15)
C2 0.0295(14) 0.0305(14) 0.0354(15) 0.0012(12) 0.0008(12) -0.0002(11)
C20 0.0272(14) 0.0351(15) 0.0321(15) -0.0032(12) -0.0011(11) 0.0029(11)
C6 0.0271(14) 0.0300(14) 0.0361(16) 0.0030(12) -0.0023(12) 0.0009(11)
C3 0.0285(14) 0.0379(15) 0.0383(17) 0.0048(13) 0.0022(12) -0.0001(12)
C16 0.0371(16) 0.0379(16) 0.0434(18) 0.0043(14) -0.0032(14) -0.0026(13)
C11 0.0274(14) 0.0451(17) 0.0335(16) 0.0022(13) 0.0000(12) -0.0028(12)
C15 0.056(2) 0.0363(17) 0.056(2) 0.0048(16) -0.0017(18) -0.0069(16)
C26 0.0335(16) 0.0389(16) 0.0487(19) -0.0014(14) 0.0006(14) 0.0008(13)
C1 0.0260(13) 0.0268(13) 0.0330(15) 0.0044(11) -0.0033(11) 0.0016(10)
C8 0.0332(15) 0.0461(17) 0.0308(15) -0.0068(13) 0.0035(12) -0.0027(13)
C12 0.0320(15) 0.0375(16) 0.0375(16) 0.0009(13) 0.0008(13) -0.0050(12)
C14 0.049(2) 0.0401(18) 0.067(3) 0.0043(17) -0.0005(18) -0.0130(16)
C28 0.0394(17) 0.0465(18) 0.0410(18) -0.0078(14) 0.0039(14) -0.0033(14)
C25 0.053(2) 0.0383(18) 0.082(3) -0.0087(19) 0.006(2) -0.0080(17)
C4 0.0286(15) 0.0373(15) 0.0450(18) 0.0004(13) -0.0023(13) -0.0045(12)
C27 0.0441(19) 0.0407(17) 0.047(2) 0.0020(15) -0.0033(15) 0.0080(14)
C5 0.0303(15) 0.0359(15) 0.0383(17) -0.0048(13) -0.0059(12) -0.0006(12)
C29 0.042(2) 0.072(3) 0.045(2) 0.0002(18) -0.0003(16) -0.0020(18)

loop_
_atom_type_symbol
_atom_type_description
_atom_type_scat_dispersion_real
_atom_type_scat_dispersion_imag
_atom_type_scat_source
C C 0.0033 0.0016 'International Tables Vol C Tables 4.2.6.8 and 6.1.1.4'
H H 0.0000 0.0000 'International Tables Vol C Tables 4.2.6.8 and 6.1.1.4'
Cl Cl 0.1484 0.1585 'International Tables Vol C Tables 4.2.6.8 and 6.1.1.4'
Co Co 0.3494 0.9721 'International Tables Vol C Tables 4.2.6.8 and 6.1.1.4'
N N 0.0061 0.0033 'International Tables Vol C Tables 4.2.6.8 and 6.1.1.4'
O O 0.0106 0.0060 'International Tables Vol C Tables 4.2.6.8 and 6.1.1.4'

loop_
_exptl_crystal_face_index_h
_exptl_crystal_face_index_k
_exptl_crystal_face_index_l
_exptl_crystal_face_perp_dist
1 0 1 0.1015
-1 0 -1 0.1015
2 1 -2 0.3245
-2 -1 2 0.3245
0 1 0 0.1095
0 -1 0 0.1095

loop_
_geom_angle_atom_site_label_1
_geom_angle_atom_site_label_2
_geom_angle_atom_site_label_3
_geom_angle
_geom_angle_site_symmetry_1
_geom_angle_site_symmetry_3
_geom_angle_publ_flag
N1 Co1 O3 177.01(10) . . ?
N1 Co1 O1 94.34(10) . . ?
N1 Co1 N2 89.17(11) . . ?
O4 Co1 N1 90.08(10) . . ?
O4 Co1 O2 176.99(9) . . ?
O4 Co1 O3 87.49(8) . . ?
O4 Co1 O1 88.32(9) . . ?
O4 Co1 N2 90.42(10) . . ?
O2 Co1 N1 91.16(10) . . ?
O2 Co1 O3 91.35(9) . . ?
O2 Co1 O1 88.85(9) . . ?
O2 Co1 N2 92.35(10) . . ?
O3 Co1 O1 87.34(9) . . ?
O3 Co1 N2 89.10(10) . . ?
N2 Co1 O1 176.27(10) . . ?
C7 N1 Co1 124.6(2) . . ?
C7 N1 C8 117.2(3) . . ?
C8 N1 Co1 117.97(19) . . ?
C23 O4 Co1 108.52(17) . . ?
C17 O2 Co1 123.46(19) . . ?
C18 O3 Co1 107.91(17) . . ?
C1 O1 Co1 124.82(19) . . ?
C24 N3 H3A 102(3) . . ?
C24 N3 C26 113.3(3) . . ?
C26 N3 H3A 107(3) . . ?
C28 N3 H3A 112(3) . . ?
C28 N3 C24 114.1(3) . . ?
C28 N3 C26 108.5(3) . . ?
C10 N2 Co1 118.2(2) . . ?
C11 N2 Co1 123.4(2) . . ?
C11 N2 C10 118.1(3) . . ?
O4 C23 C18 117.3(3) . . ?
O4 C23 C22 123.5(3) . . ?
C22 C23 C18 119.2(3) . . ?
O3 C18 C23 117.1(3) . . ?
O3 C18 C19 123.9(3) . . ?
C19 C18 C23 119.0(3) . . ?
N2 C10 H10A 109.8 . . ?
N2 C10 H10B 109.8 . . ?
N2 C10 C9 109.3(2) . . ?
H10A C10 H10B 108.3 . . ?
C9 C10 H10A 109.8 . . ?
C9 C10 H10B 109.8 . . ?
N1 C7 H7 116.7 . . ?
N1 C7 C6 126.5(3) . . ?
C6 C7 H7 116.7 . . ?
C10 C9 H9A 108.8 . . ?
C10 C9 H9B 108.8 . . ?
H9A C9 H9B 107.7 . . ?
C8 C9 C10 113.9(3) . . ?
C8 C9 H9A 108.8 . . ?
C8 C9 H9B 108.8 . . ?
C23 C22 Cl4 117.7(2) . . ?
C23 C22 C21 121.4(3) . . ?
C21 C22 Cl4 120.8(2) . . ?
C18 C19 Cl1 118.3(2) . . ?
C18 C19 C20 121.1(3) . . ?
C20 C19 Cl1 120.6(2) . . ?
C22 C21 Cl3 119.8(2) . . ?
C20 C21 Cl3 120.8(2) . . ?
C20 C21 C22 119.4(3) . . ?
O2 C17 C16 119.0(3) . . ?
O2 C17 C12 123.5(3) . . ?
C16 C17 C12 117.4(3) . . ?
N3 C24 H24A 108.7 . . ?
N3 C24 H24B 108.7 . . ?
N3 C24 C25 114.2(3) . . ?
H24A C24 H24B 107.6 . . ?
C25 C24 H24A 108.7 . . ?
C25 C24 H24B 108.7 . . ?
C12 C13 H13 119.5 . . ?
C14 C13 H13 119.5 . . ?
C14 C13 C12 121.0(3) . . ?
C3 C2 H2 119.2 . . ?
C3 C2 C1 121.6(3) . . ?
C1 C2 H2 119.2 . . ?
C19 C20 Cl2 119.9(2) . . ?
C21 C20 Cl2 120.2(2) . . ?
C21 C20 C19 119.9(3) . . ?
C1 C6 C7 123.0(3) . . ?
C5 C6 C7 116.8(3) . . ?
C5 C6 C1 120.2(3) . . ?
C2 C3 H3 119.5 . . ?
C2 C3 C4 120.9(3) . . ?
C4 C3 H3 119.5 . . ?
C17 C16 H16 119.4 . . ?
C15 C16 C17 121.2(3) . . ?
C15 C16 H16 119.4 . . ?
N2 C11 H11 117.1 . . ?
N2 C11 C12 125.9(3) . . ?
C12 C11 H11 117.1 . . ?
C16 C15 H15 119.2 . . ?
C16 C15 C14 121.5(3) . . ?
C14 C15 H15 119.2 . . ?
N3 C26 H26A 108.9 . . ?
N3 C26 H26B 108.9 . . ?
H26A C26 H26B 107.7 . . ?
C27 C26 N3 113.4(3) . . ?
C27 C26 H26A 108.9 . . ?
C27 C26 H26B 108.9 . . ?
O1 C1 C2 119.6(3) . . ?
O1 C1 C6 123.3(3) . . ?
C6 C1 C2 117.1(3) . . ?
N1 C8 C9 110.5(3) . . ?
N1 C8 H8A 109.6 . . ?
N1 C8 H8B 109.6 . . ?
C9 C8 H8A 109.6 . . ?
C9 C8 H8B 109.6 . . ?
H8A C8 H8B 108.1 . . ?
C17 C12 C11 121.0(3) . . ?
C13 C12 C17 120.0(3) . . ?
C13 C12 C11 118.5(3) . . ?
C13 C14 C15 118.9(3) . . ?
C13 C14 H14 120.6 . . ?
C15 C14 H14 120.6 . . ?
N3 C28 H28A 108.7 . . ?
N3 C28 H28B 108.7 . . ?
N3 C28 C29 114.0(3) . . ?
H28A C28 H28B 107.6 . . ?
C29 C28 H28A 108.7 . . ?
C29 C28 H28B 108.7 . . ?
C24 C25 H25A 109.5 . . ?
C24 C25 H25B 109.5 . . ?
C24 C25 H25C 109.5 . . ?
H25A C25 H25B 109.5 . . ?
H25A C25 H25C 109.5 . . ?
H25B C25 H25C 109.5 . . ?
C3 C4 H4 120.4 . . ?
C5 C4 C3 119.1(3) . . ?
C5 C4 H4 120.4 . . ?
C26 C27 H27A 109.5 . . ?
C26 C27 H27B 109.5 . . ?
C26 C27 H27C 109.5 . . ?
H27A C27 H27B 109.5 . . ?
H27A C27 H27C 109.5 . . ?
H27B C27 H27C 109.5 . . ?
C6 C5 H5 119.4 . . ?
C4 C5 C6 121.1(3) . . ?
C4 C5 H5 119.4 . . ?
C28 C29 H29A 109.5 . . ?
C28 C29 H29B 109.5 . . ?
C28 C29 H29C 109.5 . . ?
H29A C29 H29B 109.5 . . ?
H29A C29 H29C 109.5 . . ?
H29B C29 H29C 109.5 . . ?

loop_
_geom_bond_atom_site_label_1
_geom_bond_atom_site_label_2
_geom_bond_distance
_geom_bond_site_symmetry_2
_geom_bond_publ_flag
Co1 N1 1.906(2) . ?
Co1 O4 1.891(2) . ?
Co1 O2 1.897(2) . ?
Co1 O3 1.914(2) . ?
Co1 O1 1.929(2) . ?
Co1 N2 1.917(3) . ?
Cl1 C19 1.732(3) . ?
Cl3 C21 1.727(3) . ?
Cl4 C22 1.726(3) . ?
Cl2 C20 1.735(3) . ?
N1 C7 1.290(4) . ?
N1 C8 1.471(4) . ?
O4 C23 1.320(3) . ?
O2 C17 1.317(4) . ?
O3 C18 1.320(3) . ?
O1 C1 1.320(3) . ?
N3 H3A 0.84(4) . ?
N3 C24 1.501(4) . ?
N3 C26 1.509(4) . ?
N3 C28 1.491(4) . ?
N2 C10 1.477(4) . ?
N2 C11 1.284(4) . ?
C23 C18 1.426(4) . ?
C23 C22 1.392(4) . ?
C18 C19 1.393(4) . ?
C10 H10A 0.9900 . ?
C10 H10B 0.9900 . ?
C10 C9 1.542(5) . ?
C7 H7 0.9500 . ?
C7 C6 1.445(4) . ?
C9 H9A 0.9900 . ?
C9 H9B 0.9900 . ?
C9 C8 1.522(5) . ?
C22 C21 1.402(4) . ?
C19 C20 1.407(4) . ?
C21 C20 1.389(4) . ?
C17 C16 1.402(4) . ?
C17 C12 1.431(4) . ?
C24 H24A 0.9900 . ?
C24 H24B 0.9900 . ?
C24 C25 1.512(5) . ?
C13 H13 0.9500 . ?
C13 C12 1.407(4) . ?
C13 C14 1.378(5) . ?
C2 H2 0.9500 . ?
C2 C3 1.382(4) . ?
C2 C1 1.416(4) . ?
C6 C1 1.414(4) . ?
C6 C5 1.412(4) . ?
C3 H3 0.9500 . ?
C3 C4 1.388(5) . ?
C16 H16 0.9500 . ?
C16 C15 1.380(5) . ?
C11 H11 0.9500 . ?
C11 C12 1.433(4) . ?
C15 H15 0.9500 . ?
C15 C14 1.392(5) . ?
C26 H26A 0.9900 . ?
C26 H26B 0.9900 . ?
C26 C27 1.498(5) . ?
C8 H8A 0.9900 . ?
C8 H8B 0.9900 . ?
C14 H14 0.9500 . ?
C28 H28A 0.9900 . ?
C28 H28B 0.9900 . ?
C28 C29 1.505(5) . ?
C25 H25A 0.9800 . ?
C25 H25B 0.9800 . ?
C25 H25C 0.9800 . ?
C4 H4 0.9500 . ?
C4 C5 1.379(5) . ?
C27 H27A 0.9800 . ?
C27 H27B 0.9800 . ?
C27 H27C 0.9800 . ?
C5 H5 0.9500 . ?
C29 H29A 0.9800 . ?
C29 H29B 0.9800 . ?
C29 H29C 0.9800 . ?

loop_
_geom_hbond_atom_site_label_D
_geom_hbond_atom_site_label_H
_geom_hbond_atom_site_label_A
_geom_hbond_distance_DH
_geom_hbond_distance_HA
_geom_hbond_distance_DA
_geom_hbond_angle_DHA
_geom_hbond_site_symmetry_A
_geom_hbond_publ_flag
N3 H3A O1 0.84(4) 1.96(4) 2.787(3) 169(4) . yes

loop_
_geom_torsion_atom_site_label_1
_geom_torsion_atom_site_label_2
_geom_torsion_atom_site_label_3
_geom_torsion_atom_site_label_4
_geom_torsion
_geom_torsion_site_symmetry_1
_geom_torsion_site_symmetry_2
_geom_torsion_site_symmetry_3
_geom_torsion_site_symmetry_4
_geom_torsion_publ_flag
Co1 N1 C7 C6 -1.0(4) . . . . ?
Co1 N1 C8 C9 -62.3(3) . . . . ?
Co1 O4 C23 C18 -9.2(3) . . . . ?
Co1 O4 C23 C22 169.1(2) . . . . ?
Co1 O2 C17 C16 161.9(2) . . . . ?
Co1 O2 C17 C12 -21.2(4) . . . . ?
Co1 O3 C18 C23 9.1(3) . . . . ?
Co1 O3 C18 C19 -170.2(2) . . . . ?
Co1 O1 C1 C2 -162.1(2) . . . . ?
Co1 O1 C1 C6 19.8(4) . . . . ?
Co1 N2 C10 C9 -62.0(3) . . . . ?
Co1 N2 C11 C12 9.0(5) . . . . ?
Cl1 C19 C20 Cl2 0.7(4) . . . . ?
Cl1 C19 C20 C21 178.9(2) . . . . ?
Cl3 C21 C20 Cl2 -3.2(4) . . . . ?
Cl3 C21 C20 C19 178.7(2) . . . . ?
Cl4 C22 C21 Cl3 -0.3(4) . . . . ?
Cl4 C22 C21 C20 178.8(2) . . . . ?
N1 Co1 O4 C23 -166.98(19) . . . . ?
N1 Co1 O2 C17 122.5(2) . . . . ?
N1 C7 C6 C1 -6.2(5) . . . . ?
N1 C7 C6 C5 172.7(3) . . . . ?
O4 C23 C18 O3 -0.1(4) . . . . ?
O4 C23 C18 C19 179.3(3) . . . . ?
O4 C23 C22 Cl4 2.7(4) . . . . ?
O4 C23 C22 C21 -179.3(3) . . . . ?
O2 C17 C16 C15 -179.5(3) . . . . ?
O2 C17 C12 C13 -179.0(3) . . . . ?
O2 C17 C12 C11 -7.6(5) . . . . ?
O3 Co1 O4 C23 11.28(18) . . . . ?
O3 Co1 O2 C17 -55.9(2) . . . . ?
O3 C18 C19 Cl1 0.1(4) . . . . ?
O3 C18 C19 C20 178.7(3) . . . . ?
O1 Co1 O4 C23 98.68(18) . . . . ?
O1 Co1 O2 C17 -143.2(2) . . . . ?
N2 Co1 O4 C23 -77.81(19) . . . . ?
N2 Co1 O2 C17 33.2(2) . . . . ?
N2 C10 C9 C8 -1.5(4) . . . . ?
N2 C11 C12 C17 14.2(5) . . . . ?
N2 C11 C12 C13 -174.3(3) . . . . ?
C23 C18 C19 Cl1 -179.2(2) . . . . ?
C23 C18 C19 C20 -0.6(4) . . . . ?
C23 C22 C21 Cl3 -178.3(2) . . . . ?
C23 C22 C21 C20 0.8(5) . . . . ?
C18 C23 C22 Cl4 -179.1(2) . . . . ?
C18 C23 C22 C21 -1.1(4) . . . . ?
C18 C19 C20 Cl2 -177.9(2) . . . . ?
C18 C19 C20 C21 0.3(5) . . . . ?
C10 N2 C11 C12 -165.2(3) . . . . ?
C10 C9 C8 N1 63.4(4) . . . . ?
C7 N1 C8 C9 112.4(3) . . . . ?
C7 C6 C1 O1 -4.1(4) . . . . ?
C7 C6 C1 C2 177.8(3) . . . . ?
C7 C6 C5 C4 -177.1(3) . . . . ?
C22 C23 C18 O3 -178.4(3) . . . . ?
C22 C23 C18 C19 1.0(4) . . . . ?
C22 C21 C20 Cl2 177.8(2) . . . . ?
C22 C21 C20 C19 -0.4(4) . . . . ?
C17 C16 C15 C14 -2.2(6) . . . . ?
C24 N3 C26 C27 -61.7(4) . . . . ?
C24 N3 C28 C29 54.2(4) . . . . ?
C2 C3 C4 C5 -0.3(5) . . . . ?
C3 C2 C1 O1 -178.5(3) . . . . ?
C3 C2 C1 C6 -0.3(4) . . . . ?
C3 C4 C5 C6 -1.1(5) . . . . ?
C16 C17 C12 C13 -2.0(5) . . . . ?
C16 C17 C12 C11 169.3(3) . . . . ?
C16 C15 C14 C13 -0.5(6) . . . . ?
C11 N2 C10 C9 112.5(3) . . . . ?
C26 N3 C24 C25 -61.5(4) . . . . ?
C26 N3 C28 C29 -178.5(3) . . . . ?
C1 C2 C3 C4 1.0(5) . . . . ?
C1 C6 C5 C4 1.8(4) . . . . ?
C8 N1 C7 C6 -175.4(3) . . . . ?
C12 C17 C16 C15 3.4(5) . . . . ?
C12 C13 C14 C15 1.8(6) . . . . ?
C14 C13 C12 C17 -0.6(5) . . . . ?
C14 C13 C12 C11 -172.1(3) . . . . ?
C28 N3 C24 C25 63.3(4) . . . . ?
C28 N3 C26 C27 170.5(3) . . . . ?
C5 C6 C1 O1 177.1(3) . . . . ?
C5 C6 C1 C2 -1.0(4) . . . . ?
